data_4100048
loop_
_publ_author_name
'Yamashita, Makoto'
'Yamamoto, Yohsuke'
'Akiba, Kin-ya'
'Hashizume, Daisuke'
'Iwasaki, Fujiko'
'Takagi, Nozomi'
'Nagase, Shigeru'

_publ_section_title
;
 Syntheses and Structures of Hypervalent Pentacoordinate Carbon and Boron
 Compounds Bearing an Anthracene Skeleton -- Elucidation of Hypervalent
 Interaction Based on X-ray Analysis and DFT Calculation
;
_journal_coden_ASTM JACSAT
_journal_issue 12
_journal_name_full 'Journal of the American Chemical Society'
_journal_page_first 4354
_journal_page_last 4371
_journal_paper_doi 10.1021/ja0438011
_journal_volume 127
_journal_year 2005
_chemical_formula_sum 'C16 H13 B F2 O2'
_chemical_formula_weight 286.08
_space_group_IT_number 33
_symmetry_cell_setting orthorhombic
_symmetry_Int_Tables_number 33
_symmetry_space_group_name_Hall 'P 2c -2n'
_symmetry_space_group_name_H-M 'P n a 21'
_cell_angle_alpha 90
_cell_angle_beta 90
_cell_angle_gamma 90
_cell_formula_units_Z 8
_cell_length_a 12.1870(4)
_cell_length_b 6.8230(2)
_cell_length_c 32.524(1)
_cell_measurement_temperature 273.2
_cell_volume 2704.4(2)
_cod_depositor_comments
;
 Updated bibliographic information.

 Antanas Vaitkus,
 2019-10-01
;
_cod_original_formula_sum 'C16 H13 B F2 O2 '
_cod_database_code 4100048

loop_
_symmetry_equiv_pos_as_xyz
x,y,z
-x,-y,1/2+z
1/2-x,1/2+y,1/2+z
1/2+x,1/2-y,z

loop_
_atom_site_label
_atom_site_type_symbol
_atom_site_fract_x
_atom_site_fract_y
_atom_site_fract_z
_atom_site_U_iso_or_equiv
_atom_site_adp_type
_atom_site_occupancy
_atom_site_calc_flag
_atom_site_refinement_flags
_atom_site_disorder_assembly
_atom_site_disorder_group
F(1) F 0.6803(3) 0.0137(5) 0.2279(5) 0.0628(9) Uani 1.00 d . . .
F(2) F 0.5231(3) -0.1532(4) 0.2293(5) 0.0594(8) Uani 1.00 d . . .
F(3) F 0.8667(3) 0.0148(5) 0.6396(5) 0.0621(9) Uani 1.00 d . . .
F(4) F 0.7077(3) -0.1529(4) 0.6338(5) 0.0596(9) Uani 1.00 d . . .
O(1) O 0.6928(4) -0.3338(5) 0.2669(5) 0.0584(10) Uani 1.00 d . . .
O(2) O 0.5007(3) 0.2337(4) 0.2496(5) 0.0505(8) Uani 1.00 d . . .
O(3) O 0.8832(4) -0.3354(5) 0.6005(5) 0.063(1) Uani 1.00 d . . .
O(4) O 0.6888(4) 0.2321(5) 0.6145(5) 0.060(1) Uani 1.00 d . . .
C(1) C 0.6981(4) -0.3307(6) 0.3087(5) 0.0436(10) Uani 1.00 d . . .
C(2) C 0.7510(5) -0.4661(8) 0.3330(5) 0.056(1) Uani 1.00 d . . .
C(3) C 0.7446(5) -0.4356(9) 0.3767(5) 0.063(1) Uani 1.00 d . . .
C(4) C 0.6943(5) -0.2859(8) 0.3940(5) 0.058(1) Uani 1.00 d . . .
C(5) C 0.4810(6) 0.3287(8) 0.3762(5) 0.066(2) Uani 1.00 d . . .
C(6) C 0.4299(6) 0.4582(8) 0.3485(5) 0.068(2) Uani 1.00 d . . .
C(7) C 0.4350(5) 0.4369(6) 0.3060(6) 0.055(1) Uani 1.00 d . . .
C(8) C 0.4887(4) 0.2777(6) 0.2903(5) 0.0451(9) Uani 1.00 d . . .
C(9) C 0.5944(3) -0.0265(5) 0.2987(5) 0.0374(8) Uani 1.00 d . . .
C(10) C 0.5882(5) 0.0251(8) 0.3854(5) 0.057(1) Uani 1.00 d . . .
C(11) C 0.6416(4) -0.1618(5) 0.3252(5) 0.0385(8) Uani 1.00 d . . .
C(12) C 0.6387(5) -0.1398(7) 0.3697(5) 0.052(1) Uani 1.00 d . . .
C(13) C 0.5354(4) 0.1627(7) 0.3595(5) 0.048(1) Uani 1.00 d . . .
C(14) C 0.5396(4) 0.1348(5) 0.3164(5) 0.0402(9) Uani 1.00 d . . .
C(15) C 0.7475(6) -0.4869(8) 0.2454(5) 0.062(1) Uani 1.00 d . . .
C(16) C 0.4568(5) 0.3619(7) 0.2191(5) 0.059(1) Uani 1.00 d . . .
C(17) C 0.8956(4) -0.3291(6) 0.5586(5) 0.0439(10) Uani 1.00 d . . .
C(18) C 0.9500(5) -0.4617(6) 0.5350(5) 0.054(1) Uani 1.00 d . . .
C(19) C 0.9545(5) -0.4352(8) 0.4927(5) 0.058(1) Uani 1.00 d . . .
C(20) C 0.9063(5) -0.2721(8) 0.4734(5) 0.058(1) Uani 1.00 d . . .
C(21) C 0.6860(5) 0.3387(8) 0.4894(5) 0.065(1) Uani 1.00 d . . .
C(22) C 0.6381(6) 0.4661(8) 0.5134(6) 0.072(2) Uani 1.00 d . . .
C(23) C 0.6331(6) 0.4397(7) 0.5572(5) 0.066(2) Uani 1.00 d . . .
C(24) C 0.6831(4) 0.2804(6) 0.5738(5) 0.050(1) Uani 1.00 d . . .
C(25) C 0.7907(3) -0.0258(5) 0.5669(5) 0.0375(8) Uani 1.00 d . . .
C(26) C 0.7988(5) 0.0328(7) 0.4813(5) 0.055(1) Uani 1.00 d . . .
C(27) C 0.8465(3) -0.1592(5) 0.5413(5) 0.0396(9) Uani 1.00 d . . .
C(28) C 0.8507(4) -0.1315(7) 0.4979(5) 0.049(1) Uani 1.00 d . . .
C(29) C 0.7457(4) 0.1695(6) 0.5051(5) 0.052(1) Uani 1.00 d . . .
C(30) C 0.7404(4) 0.1388(5) 0.5488(5) 0.0440(10) Uani 1.00 d . . .
C(31) C 0.9324(5) -0.4872(7) 0.6231(6) 0.059(1) Uani 1.00 d . . .
C(32) C 0.6408(6) 0.3630(8) 0.6444(6) 0.075(2) Uani 1.00 d . . .
B(1) B 0.6010(5) -0.0587(8) 0.2505(5) 0.052(1) Uani 1.00 d . . .
B(2) B 0.7878(5) -0.0597(8) 0.6145(5) 0.048(1) Uani 1.00 d . . .
H H 0.9914 -0.5287 0.4769 0.0722 Uiso 1.00 d . . .
H H 0.7890 -0.5750 0.3225 0.0680 Uiso 1.00 d . . .
H H 0.3868 0.5625 0.3611 0.0824 Uiso 1.00 d . . .
H H 0.8012 0.0497 0.4525 0.0632 Uiso 1.00 d . . .
H H 0.6935 -0.2749 0.4242 0.0671 Uiso 1.00 d . . .
H H 0.9831 -0.5751 0.5487 0.0681 Uiso 1.00 d . . .
H H 0.4834 0.3561 0.4059 0.0787 Uiso 1.00 d . . .
H H 0.5977 0.5310 0.5760 0.0783 Uiso 1.00 d . . .
H H 0.6853 0.3569 0.4605 0.0783 Uiso 1.00 d . . .
H H 0.6040 0.5786 0.5023 0.0838 Uiso 1.00 d . . .
H H 0.9137 -0.2554 0.4453 0.0742 Uiso 1.00 d . . .
H H 0.5864 0.0446 0.4155 0.0628 Uiso 1.00 d . . .
H H 0.4015 0.5313 0.2886 0.0692 Uiso 1.00 d . . .
H H 0.7805 -0.5257 0.3955 0.0780 Uiso 1.00 d . . .
H H 0.4870 0.4911 0.2236 0.0736 Uiso 1.00 d . . .
H H 0.4695 0.3150 0.1941 0.0736 Uiso 1.00 d . . .
H H 0.3778 0.3745 0.2248 0.0736 Uiso 1.00 d . . .
H H 0.9156 -0.4677 0.6519 0.0675 Uiso 1.00 d . . .
H H 0.9061 -0.6069 0.6144 0.0675 Uiso 1.00 d . . .
H H 1.0100 -0.4786 0.6200 0.0675 Uiso 1.00 d . . .
H H 0.7131 -0.6154 0.2559 0.0791 Uiso 1.00 d . . .
H H 0.7363 -0.4816 0.2183 0.0791 Uiso 1.00 d . . .
H H 0.8213 -0.4959 0.2537 0.0791 Uiso 1.00 d . . .
H H 0.6732 0.4872 0.6415 0.0929 Uiso 1.00 d . . .
H H 0.5640 0.3719 0.6378 0.0929 Uiso 1.00 d . . .
H H 0.6496 0.3126 0.6708 0.0929 Uiso 1.00 d . . .
